data_4088847
loop_
_publ_author_name
'Stolley, Ryan M.'
'Darmon, Jonathan M.'
'Das, Parthapratim'
'Helm, Monte L.'

_publ_section_title
;
 Nickel Bis-Diphosphine Complexes: Controlling the Binding and Heterolysis
 of H2
;
_journal_issue 17
_journal_name_full Organometallics
_journal_page_first 2965
_journal_paper_doi 10.1021/acs.organomet.6b00486
_journal_volume 35
_journal_year 2016
_chemical_formula_moiety 'C30 H43 Cl2 N Ni P2, 0.5(C H2 Cl2)'
_chemical_formula_sum 'C30.5 H44 Cl3 N Ni P2'
_chemical_formula_weight 651.66
_space_group_crystal_system monoclinic
_space_group_IT_number 14
_space_group_name_Hall '-P 2ybc'
_space_group_name_H-M_alt 'P 1 21/c 1'
_atom_sites_solution_hydrogens geom
_atom_sites_solution_primary iterative
_audit_creation_date 2015-05-27
_audit_creation_method
;
Olex2 1.2
(compiled 2015.01.26 svn.r3151 for OlexSys, GUI svn.r4998)
;
_cell_angle_alpha 90
_cell_angle_beta 104.646(3)
_cell_angle_gamma 90
_cell_formula_units_Z 8
_cell_length_a 26.415(3)
_cell_length_b 10.9653(10)
_cell_length_c 24.385(2)
_cell_measurement_reflns_used 9984
_cell_measurement_temperature 100
_cell_measurement_theta_max 27.14
_cell_measurement_theta_min 2.39
_cell_volume 6833.6(11)
_computing_molecular_graphics 'Olex2 (Dolomanov et al., 2009)'
_computing_publication_material 'Olex2 (Dolomanov et al., 2009)'
_computing_structure_refinement 'ShelXL (Sheldrick, 2008)'
_computing_structure_solution 'olex2.solve (Bourhis et al., 2015)'
_diffrn_ambient_temperature 100
_diffrn_measured_fraction_theta_full 1.000
_diffrn_measured_fraction_theta_max 0.998
_diffrn_measurement_device_type 'Bruker APEX-II CCD'
_diffrn_measurement_method '\f and \w scans'
_diffrn_radiation_type MoK\a
_diffrn_radiation_wavelength 0.71073
_diffrn_reflns_av_R_equivalents 0.0327
_diffrn_reflns_av_unetI/netI 0.0304
_diffrn_reflns_Laue_measured_fraction_full 1.000
_diffrn_reflns_Laue_measured_fraction_max 0.998
_diffrn_reflns_limit_h_max 33
_diffrn_reflns_limit_h_min -33
_diffrn_reflns_limit_k_max 13
_diffrn_reflns_limit_k_min -14
_diffrn_reflns_limit_l_max 26
_diffrn_reflns_limit_l_min -31
_diffrn_reflns_number 65643
_diffrn_reflns_point_group_measured_fraction_full 1.000
_diffrn_reflns_point_group_measured_fraction_max 0.998
_diffrn_reflns_theta_full 26.000
_diffrn_reflns_theta_max 27.152
_diffrn_reflns_theta_min 0.797
_diffrn_standards_number 0
_exptl_absorpt_coefficient_mu 0.916
_exptl_absorpt_correction_T_max 1.0000
_exptl_absorpt_correction_T_min 0.8973
_exptl_absorpt_correction_type multi-scan
_exptl_absorpt_process_details
;
SADABS-2014/5 (Bruker,2014) was used for absorption correction.
wR2(int) was 0.0557 before and 0.0451 after correction.
The Ratio of minimum to maximum transmission is 0.8973.
The \l/2 correction factor is 0.00150.
;
_exptl_crystal_colour orange
_exptl_crystal_density_diffrn 1.267
_exptl_crystal_description block
_exptl_crystal_F_000 2744
_exptl_crystal_size_max 0.1
_exptl_crystal_size_mid 0.07
_exptl_crystal_size_min 0.05
_refine_diff_density_max 1.077
_refine_diff_density_min -1.238
_refine_diff_density_rms 0.070
_refine_ls_extinction_method none
_refine_ls_goodness_of_fit_ref 1.068
_refine_ls_hydrogen_treatment constr
_refine_ls_matrix_type full
_refine_ls_number_parameters 676
_refine_ls_number_reflns 15119
_refine_ls_number_restraints 0
_refine_ls_restrained_S_all 1.068
_refine_ls_R_factor_all 0.0458
_refine_ls_R_factor_gt 0.0356
_refine_ls_shift/su_max 0.002
_refine_ls_shift/su_mean 0.000
_refine_ls_structure_factor_coef Fsqd
_refine_ls_weighting_details 'w=1/[\s^2^(Fo^2^)+(0.0412P)^2^+4.7121P] where P=(Fo^2^+2Fc^2^)/3'
_refine_ls_weighting_scheme calc
_refine_ls_wR_factor_gt 0.0886
_refine_ls_wR_factor_ref 0.0925
_reflns_Friedel_coverage 0.000
_reflns_number_gt 12416
_reflns_number_total 15119
_reflns_threshold_expression 'I > 2\s(I)'
_cod_data_source_file om6b00486_si_002.cif
_cod_data_source_block xprep3
_cod_depositor_comments
;

2020-08-05
Z value and formula fixed to values more according to usual
chemical conventions.                 miguel
;
_cod_original_formula_sum 'C61 H88 Cl6 N2 Ni2 P4'
_cod_original_formula_weight 1303.33
_cod_original_formula_moiety '2(C30 H43 Cl2 N Ni P2), C H2 Cl2'
_cod_original_formula_units_Z 4
_cod_original_cell_volume 6833.7(11)
_cod_database_code 4088847
_shelx_space_group_comment
;
The symmetry employed for this shelxl refinement is uniquely defined
by the following loop, which should always be used as a source of
symmetry information in preference to the above space-group names.
They are only intended as comments.
;
_shelx_estimated_absorpt_t_max 0.956
_shelx_estimated_absorpt_t_min 0.914
_olex2_refinement_description
;
1. Fixed Uiso
 At 1.2 times of:
  All C(H) groups, All C(H,H) groups
2.a Ternary CH refined with riding coordinates:
 C6(H6), C12(H12), C18(H18), C36(H36), C42(H42), C48(H48)
2.b Secondary CH2 refined with riding coordinates:
 C1(H1A,H1B), C2(H2A,H2B), C3(H3A,H3B), C4(H4A,H4B), C5(H5A,H5B), C7(H7A,H7B),
 C8(H8A,H8B), C9(H9A,H9B), C10(H10A,H10B), C11(H11A,H11B), C13(H13A,H13B),
 C14(H14A,H14B), C15(H15A,H15B), C16(H16A,H16B), C17(H17A,H17B), C31(H31A,H31B),
  C32(H32A,H32B), C33(H33A,H33B), C34(H34A,H34B), C35(H35A,H35B), C37(H37A,
 H37B), C38(H38A,H38B), C39(H39A,H39B), C40(H40A,H40B), C41(H41A,H41B),
 C43(H43A,H43B), C44(H44A,H44B), C45(H45A,H45B), C46(H46A,H46B), C47(H47A,H47B),
  C61(H61A,H61B)
2.c Aromatic/amide H refined with riding coordinates:
 C20(H20), C21(H21), C22(H22), C23(H23), C24(H24), C26(H26), C27(H27),
 C28(H28), C29(H29), C30(H30), C50(H50), C51(H51), C52(H52), C53(H53), C54(H54),
  C56(H56), C57(H57), C58(H58), C59(H59), C60(H60)
;
_shelx_shelxl_version_number 2014/7
_olex2_submission_special_instructions 'No special instructions were received'

loop_
_space_group_symop_operation_xyz
'x, y, z'
'-x, y+1/2, -z+1/2'
'-x, -y, -z'
'x, -y-1/2, z-1/2'

loop_
_atom_site_label
_atom_site_type_symbol
_atom_site_fract_x
_atom_site_fract_y
_atom_site_fract_z
_atom_site_U_iso_or_equiv
_atom_site_adp_type
_atom_site_occupancy
_atom_site_site_symmetry_order
_atom_site_calc_flag
_atom_site_refinement_flags_posn
Ni1 Ni 0.77786(2) 0.20370(2) 0.75351(2) 0.01227(6) Uani 1 1 d .
Cl1 Cl 0.85466(2) 0.22517(4) 0.73368(2) 0.01740(10) Uani 1 1 d .
Cl2 Cl 0.81341(2) 0.23582(5) 0.84439(2) 0.02338(11) Uani 1 1 d .
P1 P 0.73754(2) 0.17468(4) 0.66507(2) 0.01205(10) Uani 1 1 d .
P2 P 0.69938(2) 0.20714(4) 0.76568(2) 0.01239(10) Uani 1 1 d .
N1 N 0.64317(6) 0.08205(15) 0.67350(6) 0.0143(3) Uani 1 1 d .
C1 C 0.68892(7) 0.05103(17) 0.65275(8) 0.0140(4) Uani 1 1 d .
H1A H 0.6775 0.0336 0.6116 0.017 Uiso 1 1 calc R
H1B H 0.7054 -0.0238 0.6721 0.017 Uiso 1 1 calc R
C2 C 0.65702(7) 0.07779(18) 0.73543(8) 0.0154(4) Uani 1 1 d .
H2A H 0.6754 0.0003 0.7484 0.018 Uiso 1 1 calc R
H2B H 0.6247 0.0802 0.7490 0.018 Uiso 1 1 calc R
C3 C 0.66552(8) 0.34146(17) 0.72817(8) 0.0167(4) Uani 1 1 d .
H3A H 0.6294 0.3178 0.7081 0.020 Uiso 1 1 calc R
H3B H 0.6631 0.4045 0.7564 0.020 Uiso 1 1 calc R
C4 C 0.69241(8) 0.39679(18) 0.68532(8) 0.0177(4) Uani 1 1 d .
H4A H 0.7276 0.4256 0.7059 0.021 Uiso 1 1 calc R
H4B H 0.6721 0.4689 0.6678 0.021 Uiso 1 1 calc R
C5 C 0.69840(8) 0.31001(17) 0.63796(8) 0.0161(4) Uani 1 1 d .
H5A H 0.7152 0.3544 0.6119 0.019 Uiso 1 1 calc R
H5B H 0.6633 0.2838 0.6160 0.019 Uiso 1 1 calc R
C6 C 0.77689(7) 0.13829(17) 0.61484(7) 0.0134(4) Uani 1 1 d .
H6 H 0.8042 0.2031 0.6190 0.016 Uiso 1 1 calc R
C7 C 0.80565(7) 0.01658(17) 0.63106(8) 0.0154(4) Uani 1 1 d .
H7A H 0.8261 0.0196 0.6711 0.018 Uiso 1 1 calc R
H7B H 0.7798 -0.0504 0.6271 0.018 Uiso 1 1 calc R
C8 C 0.84237(8) -0.00851(19) 0.59289(8) 0.0183(4) Uani 1 1 d .
H8A H 0.8695 0.0558 0.5986 0.022 Uiso 1 1 calc R
H8B H 0.8601 -0.0878 0.6032 0.022 Uiso 1 1 calc R
C9 C 0.81181(8) -0.0110(2) 0.53087(8) 0.0207(4) Uani 1 1 d .
H9A H 0.7865 -0.0795 0.5246 0.025 Uiso 1 1 calc R
H9B H 0.8362 -0.0246 0.5066 0.025 Uiso 1 1 calc R
C10 C 0.78241(8) 0.1089(2) 0.51415(8) 0.0210(4) Uani 1 1 d .
H10A H 0.7616 0.1036 0.4743 0.025 Uiso 1 1 calc R
H10B H 0.8080 0.1760 0.5168 0.025 Uiso 1 1 calc R
C11 C 0.74584(8) 0.13808(19) 0.55243(8) 0.0182(4) Uani 1 1 d .
H11A H 0.7295 0.2189 0.5423 0.022 Uiso 1 1 calc R
H11B H 0.7177 0.0763 0.5466 0.022 Uiso 1 1 calc R
C12 C 0.69095(8) 0.21533(18) 0.83822(8) 0.0159(4) Uani 1 1 d .
H12 H 0.7148 0.2811 0.8583 0.019 Uiso 1 1 calc R
C13 C 0.70811(8) 0.09648(18) 0.87112(8) 0.0199(4) Uani 1 1 d .
H13A H 0.6847 0.0291 0.8535 0.024 Uiso 1 1 calc R
H13B H 0.7442 0.0755 0.8696 0.024 Uiso 1 1 calc R
C14 C 0.70604(9) 0.1119(2) 0.93285(9) 0.0266(5) Uani 1 1 d .
H14A H 0.7166 0.0347 0.9536 0.032 Uiso 1 1 calc R
H14B H 0.7310 0.1762 0.9510 0.032 Uiso 1 1 calc R
C15 C 0.65123(10) 0.1464(2) 0.93650(10) 0.0339(6) Uani 1 1 d .
H15A H 0.6512 0.1597 0.9767 0.041 Uiso 1 1 calc R
H15B H 0.6268 0.0787 0.9216 0.041 Uiso 1 1 calc R
C16 C 0.63254(10) 0.2618(2) 0.90263(10) 0.0342(6) Uani 1 1 d .
H16A H 0.6544 0.3315 0.9205 0.041 Uiso 1 1 calc R
H16B H 0.5960 0.2788 0.9036 0.041 Uiso 1 1 calc R
C17 C 0.63537(9) 0.2504(2) 0.84081(9) 0.0267(5) Uani 1 1 d .
H17A H 0.6255 0.3291 0.8210 0.032 Uiso 1 1 calc R
H17B H 0.6103 0.1876 0.8213 0.032 Uiso 1 1 calc R
C18 C 0.59943(7) -0.00351(19) 0.64799(8) 0.0172(4) Uani 1 1 d .
H18 H 0.6121 -0.0890 0.6567 0.021 Uiso 1 1 calc R
C19 C 0.58409(7) 0.0130(2) 0.58401(9) 0.0229(5) Uani 1 1 d .
C20 C 0.57526(8) 0.1280(2) 0.55883(9) 0.0261(5) Uani 1 1 d .
H20 H 0.5796 0.1989 0.5819 0.031 Uiso 1 1 calc R
C21 C 0.56017(9) 0.1392(3) 0.50026(10) 0.0371(6) Uani 1 1 d .
H21 H 0.5547 0.2179 0.4835 0.045 Uiso 1 1 calc R
C22 C 0.55301(9) 0.0371(3) 0.46623(10) 0.0408(7) Uani 1 1 d .
H22 H 0.5419 0.0453 0.4262 0.049 Uiso 1 1 calc R
C23 C 0.56198(9) -0.0760(3) 0.49033(10) 0.0392(7) Uani 1 1 d .
H23 H 0.5571 -0.1464 0.4668 0.047 Uiso 1 1 calc R
C24 C 0.57831(8) -0.0893(2) 0.54927(10) 0.0305(5) Uani 1 1 d .
H24 H 0.5854 -0.1681 0.5655 0.037 Uiso 1 1 calc R
C25 C 0.55239(8) 0.0170(2) 0.67255(8) 0.0206(4) Uani 1 1 d .
C26 C 0.52865(8) 0.1305(2) 0.67185(9) 0.0267(5) Uani 1 1 d .
H26 H 0.5425 0.1988 0.6566 0.032 Uiso 1 1 calc R
C27 C 0.48494(9) 0.1451(3) 0.69313(10) 0.0349(6) Uani 1 1 d .
H27 H 0.4693 0.2233 0.6925 0.042 Uiso 1 1 calc R
C28 C 0.46415(9) 0.0465(3) 0.71517(11) 0.0442(7) Uani 1 1 d .
H28 H 0.4340 0.0563 0.7293 0.053 Uiso 1 1 calc R
C29 C 0.48753(9) -0.0662(3) 0.71639(11) 0.0464(8) Uani 1 1 d .
H29 H 0.4735 -0.1343 0.7316 0.056 Uiso 1 1 calc R
C30 C 0.53157(8) -0.0812(2) 0.69551(10) 0.0327(6) Uani 1 1 d .
H30 H 0.5475 -0.1592 0.6970 0.039 Uiso 1 1 calc R
Ni2 Ni 0.73469(2) 0.70047(2) 0.72248(2) 0.01312(6) Uani 1 1 d .
Cl3 Cl 0.70772(2) 0.72366(4) 0.62953(2) 0.01947(11) Uani 1 1 d .
Cl4 Cl 0.65371(2) 0.71801(5) 0.73158(2) 0.02472(12) Uani 1 1 d .
P3 P 0.81513(2) 0.67525(4) 0.71859(2) 0.01229(10) Uani 1 1 d .
P4 P 0.76912(2) 0.70984(4) 0.81355(2) 0.01252(10) Uani 1 1 d .
N2 N 0.86144(6) 0.58689(14) 0.82442(6) 0.0134(3) Uani 1 1 d .
C31 C 0.84841(7) 0.55162(17) 0.76468(8) 0.0136(4) Uani 1 1 d .
H31A H 0.8255 0.4789 0.7592 0.016 Uiso 1 1 calc R
H31B H 0.8809 0.5295 0.7538 0.016 Uiso 1 1 calc R
C32 C 0.81394(7) 0.58502(17) 0.84501(8) 0.0141(4) Uani 1 1 d .
H32A H 0.8236 0.5932 0.8868 0.017 Uiso 1 1 calc R
H32B H 0.7959 0.5058 0.8353 0.017 Uiso 1 1 calc R
C33 C 0.85414(7) 0.81072(17) 0.74595(8) 0.0149(4) Uani 1 1 d .
H33A H 0.8870 0.7848 0.7730 0.018 Uiso 1 1 calc R
H33B H 0.8636 0.8534 0.7141 0.018 Uiso 1 1 calc R
C34 C 0.82503(8) 0.89917(17) 0.77561(8) 0.0166(4) Uani 1 1 d .
H34A H 0.7927 0.9259 0.7480 0.020 Uiso 1 1 calc R
H34B H 0.8472 0.9722 0.7872 0.020 Uiso 1 1 calc R
C35 C 0.81026(8) 0.84749(17) 0.82782(8) 0.0162(4) Uani 1 1 d .
H35A H 0.7914 0.9112 0.8436 0.019 Uiso 1 1 calc R
H35B H 0.8427 0.8279 0.8570 0.019 Uiso 1 1 calc R
C36 C 0.82905(7) 0.63694(18) 0.65023(8) 0.0157(4) Uani 1 1 d .
H36 H 0.8113 0.6998 0.6222 0.019 Uiso 1 1 calc R
C37 C 0.80454(8) 0.51324(18) 0.62923(8) 0.0192(4) Uani 1 1 d .
H37A H 0.8202 0.4490 0.6568 0.023 Uiso 1 1 calc R
H37B H 0.7665 0.5158 0.6264 0.023 Uiso 1 1 calc R
C38 C 0.81343(9) 0.4821(2) 0.57129(9) 0.0281(5) Uani 1 1 d .
H38A H 0.7992 0.3999 0.5596 0.034 Uiso 1 1 calc R
H38B H 0.7945 0.5415 0.5428 0.034 Uiso 1 1 calc R
C39 C 0.87152(11) 0.4850(2) 0.57300(11) 0.0372(6) Uani 1 1 d .
H39A H 0.8900 0.4204 0.5988 0.045 Uiso 1 1 calc R
H39B H 0.8761 0.4684 0.5346 0.045 Uiso 1 1 calc R
C40 C 0.89519(9) 0.6085(2) 0.59339(10) 0.0320(5) Uani 1 1 d .
H40A H 0.8786 0.6721 0.5659 0.038 Uiso 1 1 calc R
H40B H 0.9330 0.6074 0.5952 0.038 Uiso 1 1 calc R
C41 C 0.88761(8) 0.6404(2) 0.65191(9) 0.0222(4) Uani 1 1 d .
H41A H 0.9018 0.7228 0.6632 0.027 Uiso 1 1 calc R
H41B H 0.9068 0.5812 0.6803 0.027 Uiso 1 1 calc R
C42 C 0.72497(7) 0.71962(17) 0.86099(8) 0.0148(4) Uani 1 1 d .
H42 H 0.6979 0.7821 0.8443 0.018 Uiso 1 1 calc R
C43 C 0.75144(8) 0.7623(2) 0.92131(8) 0.0201(4) Uani 1 1 d .
H43A H 0.7787 0.7029 0.9396 0.024 Uiso 1 1 calc R
H43B H 0.7686 0.8421 0.9198 0.024 Uiso 1 1 calc R
C44 C 0.71092(8) 0.7742(2) 0.95625(9) 0.0242(5) Uani 1 1 d .
H44A H 0.7291 0.7951 0.9958 0.029 Uiso 1 1 calc R
H44B H 0.6867 0.8418 0.9408 0.029 Uiso 1 1 calc R
C45 C 0.67950(8) 0.6578(2) 0.95606(9) 0.0245(5) Uani 1 1 d .
H45A H 0.7029 0.5927 0.9763 0.029 Uiso 1 1 calc R
H45B H 0.6520 0.6723 0.9764 0.029 Uiso 1 1 calc R
C46 C 0.65421(8) 0.6164(2) 0.89597(9) 0.0214(4) Uani 1 1 d .
H46A H 0.6284 0.6780 0.8768 0.026 Uiso 1 1 calc R
H46B H 0.6354 0.5386 0.8970 0.026 Uiso 1 1 calc R
C47 C 0.69557(8) 0.59876(18) 0.86265(9) 0.0187(4) Uani 1 1 d .
H47A H 0.6785 0.5721 0.8235 0.022 Uiso 1 1 calc R
H47B H 0.7206 0.5347 0.8809 0.022 Uiso 1 1 calc R
C48 C 0.90265(7) 0.50300(18) 0.85790(8) 0.0160(4) Uani 1 1 d .
H48 H 0.8889 0.4177 0.8527 0.019 Uiso 1 1 calc R
C49 C 0.91591(7) 0.5329(2) 0.92058(8) 0.0209(4) Uani 1 1 d .
C50 C 0.92362(8) 0.4369(3) 0.95928(9) 0.0311(6) Uani 1 1 d .
H50 H 0.9178 0.3554 0.9461 0.037 Uiso 1 1 calc R
C51 C 0.93986(9) 0.4603(3) 1.01719(10) 0.0447(8) Uani 1 1 d .
H51 H 0.9458 0.3945 1.0434 0.054 Uiso 1 1 calc R
C52 C 0.94738(9) 0.5779(4) 1.03663(10) 0.0495(9) Uani 1 1 d .
H52 H 0.9585 0.5931 1.0762 0.059 Uiso 1 1 calc R
C53 C 0.93894(9) 0.6745(3) 0.99894(10) 0.0400(7) Uani 1 1 d .
H53 H 0.9438 0.7559 1.0126 0.048 Uiso 1 1 calc R
C54 C 0.92326(8) 0.6520(2) 0.94089(9) 0.0257(5) Uani 1 1 d .
H54 H 0.9175 0.7183 0.9150 0.031 Uiso 1 1 calc R
C55 C 0.95104(7) 0.51015(18) 0.83493(8) 0.0152(4) Uani 1 1 d .
C56 C 0.97954(8) 0.61820(19) 0.83687(8) 0.0186(4) Uani 1 1 d .
H56 H 0.9689 0.6892 0.8534 0.022 Uiso 1 1 calc R
C57 C 1.02321(8) 0.6229(2) 0.81491(9) 0.0213(4) Uani 1 1 d .
H57 H 1.0424 0.6968 0.8169 0.026 Uiso 1 1 calc R
C58 C 1.03897(8) 0.5209(2) 0.79012(9) 0.0226(5) Uani 1 1 d .
H58 H 1.0687 0.5246 0.7750 0.027 Uiso 1 1 calc R
C59 C 1.01095(8) 0.4132(2) 0.78764(9) 0.0216(4) Uani 1 1 d .
H59 H 1.0216 0.3428 0.7708 0.026 Uiso 1 1 calc R
C60 C 0.96724(7) 0.40803(18) 0.80981(8) 0.0168(4) Uani 1 1 d .
H60 H 0.9482 0.3339 0.8078 0.020 Uiso 1 1 calc R
Cl5 Cl 1.03587(3) 0.46646(7) 0.64270(3) 0.05114(19) Uani 1 1 d .
Cl6 Cl 1.06941(8) 0.56227(16) 0.54891(6) 0.1606(8) Uani 1 1 d .
C61 C 1.05994(10) 0.5943(2) 0.61372(11) 0.0386(6) Uani 1 1 d .
H61A H 1.0347 0.6625 0.6103 0.046 Uiso 1 1 calc R
H61B H 1.0935 0.6205 0.6395 0.046 Uiso 1 1 calc R

loop_
_atom_site_aniso_label
_atom_site_aniso_U_11
_atom_site_aniso_U_22
_atom_site_aniso_U_33
_atom_site_aniso_U_23
_atom_site_aniso_U_13
_atom_site_aniso_U_12
Ni1 0.00959(12) 0.01219(12) 0.01407(13) -0.00144(9) 0.00119(9) -0.00045(9)
Cl1 0.0107(2) 0.0182(2) 0.0229(2) -0.00349(19) 0.00357(18) -0.00211(17)
Cl2 0.0171(2) 0.0343(3) 0.0165(2) -0.0034(2) -0.00002(18) -0.0047(2)
P1 0.0103(2) 0.0116(2) 0.0140(2) -0.00044(18) 0.00276(18) -0.00032(18)
P2 0.0117(2) 0.0121(2) 0.0130(2) -0.00097(18) 0.00241(18) 0.00018(18)
N1 0.0101(7) 0.0180(8) 0.0140(8) 0.0002(6) 0.0019(6) -0.0032(6)
C1 0.0126(9) 0.0128(9) 0.0165(9) -0.0009(7) 0.0035(7) -0.0026(7)
C2 0.0143(9) 0.0166(10) 0.0147(9) 0.0005(8) 0.0029(7) -0.0025(7)
C3 0.0175(10) 0.0127(9) 0.0202(10) -0.0002(8) 0.0052(8) 0.0028(8)
C4 0.0192(10) 0.0122(9) 0.0214(10) 0.0004(8) 0.0046(8) -0.0004(8)
C5 0.0146(9) 0.0145(9) 0.0183(10) 0.0033(8) 0.0025(7) 0.0008(7)
C6 0.0130(9) 0.0156(9) 0.0118(9) 0.0005(7) 0.0034(7) -0.0014(7)
C7 0.0163(9) 0.0136(9) 0.0168(9) -0.0002(8) 0.0054(7) 0.0017(7)
C8 0.0168(10) 0.0204(10) 0.0181(10) -0.0029(8) 0.0052(8) 0.0010(8)
C9 0.0187(10) 0.0270(11) 0.0176(10) -0.0046(9) 0.0066(8) -0.0008(8)
C10 0.0216(10) 0.0283(11) 0.0136(9) -0.0001(8) 0.0055(8) -0.0003(9)
C11 0.0179(10) 0.0207(10) 0.0154(10) 0.0010(8) 0.0031(8) 0.0018(8)
C12 0.0171(10) 0.0165(10) 0.0144(9) -0.0016(8) 0.0043(7) 0.0009(8)
C13 0.0287(11) 0.0147(10) 0.0160(10) -0.0004(8) 0.0051(8) -0.0010(8)
C14 0.0433(14) 0.0208(11) 0.0151(10) 0.0012(9) 0.0061(9) -0.0022(10)
C15 0.0486(15) 0.0368(14) 0.0213(11) -0.0012(10) 0.0183(11) -0.0042(12)
C16 0.0402(14) 0.0423(15) 0.0260(12) -0.0007(11) 0.0195(11) 0.0083(12)
C17 0.0244(11) 0.0352(13) 0.0239(11) 0.0001(10) 0.0123(9) 0.0078(10)
C18 0.0141(9) 0.0191(10) 0.0177(10) -0.0010(8) 0.0027(8) -0.0056(8)
C19 0.0087(9) 0.0410(13) 0.0189(10) -0.0051(9) 0.0033(8) -0.0081(9)
C20 0.0149(10) 0.0433(14) 0.0199(11) 0.0029(10) 0.0038(8) -0.0068(9)
C21 0.0159(11) 0.0709(19) 0.0236(12) 0.0118(13) 0.0033(9) -0.0059(11)
C22 0.0128(11) 0.093(2) 0.0170(11) -0.0009(14) 0.0048(9) -0.0089(13)
C23 0.0148(11) 0.078(2) 0.0275(13) -0.0254(14) 0.0096(9) -0.0120(12)
C24 0.0144(10) 0.0485(15) 0.0289(12) -0.0137(11) 0.0060(9) -0.0070(10)
C25 0.0134(9) 0.0326(12) 0.0141(9) -0.0011(9) 0.0005(8) -0.0064(8)
C26 0.0180(10) 0.0350(13) 0.0273(12) -0.0063(10) 0.0063(9) -0.0064(9)
C27 0.0203(11) 0.0521(16) 0.0309(13) -0.0103(12) 0.0039(10) 0.0007(11)
C28 0.0147(11) 0.088(2) 0.0323(14) 0.0120(14) 0.0098(10) -0.0002(13)
C29 0.0195(12) 0.078(2) 0.0418(15) 0.0303(15) 0.0075(11) -0.0067(13)
C30 0.0161(11) 0.0453(15) 0.0342(13) 0.0159(11) 0.0019(9) -0.0051(10)
Ni2 0.00987(12) 0.01303(12) 0.01506(13) 0.00204(9) 0.00055(9) 0.00105(9)
Cl3 0.0172(2) 0.0214(2) 0.0168(2) 0.00214(19) -0.00130(18) 0.00215(19)
Cl4 0.0117(2) 0.0372(3) 0.0240(3) 0.0058(2) 0.00232(19) 0.0053(2)
P3 0.0114(2) 0.0119(2) 0.0126(2) 0.00174(18) 0.00142(18) 0.00038(18)
P4 0.0105(2) 0.0119(2) 0.0150(2) 0.00150(18) 0.00292(18) 0.00134(18)
N2 0.0125(8) 0.0147(8) 0.0130(8) 0.0027(6) 0.0035(6) 0.0032(6)
C31 0.0140(9) 0.0128(9) 0.0134(9) 0.0007(7) 0.0021(7) 0.0019(7)
C32 0.0129(9) 0.0133(9) 0.0164(9) 0.0046(7) 0.0040(7) 0.0042(7)
C33 0.0144(9) 0.0119(9) 0.0178(10) 0.0027(7) 0.0029(7) -0.0026(7)
C34 0.0170(9) 0.0115(9) 0.0210(10) 0.0012(8) 0.0045(8) -0.0018(7)
C35 0.0165(9) 0.0130(9) 0.0188(10) -0.0009(8) 0.0039(8) -0.0017(8)
C36 0.0168(9) 0.0168(10) 0.0131(9) 0.0025(8) 0.0030(7) 0.0007(8)
C37 0.0251(11) 0.0162(10) 0.0166(10) -0.0005(8) 0.0060(8) 0.0000(8)
C38 0.0415(14) 0.0258(12) 0.0172(10) -0.0017(9) 0.0078(10) 0.0002(10)
C39 0.0478(15) 0.0404(15) 0.0298(13) -0.0040(11) 0.0215(11) 0.0080(12)
C40 0.0309(13) 0.0437(15) 0.0267(12) 0.0057(11) 0.0169(10) 0.0036(11)
C41 0.0183(10) 0.0268(11) 0.0228(11) 0.0042(9) 0.0077(8) 0.0010(9)
C42 0.0131(9) 0.0136(9) 0.0185(10) 0.0006(8) 0.0053(7) 0.0017(7)
C43 0.0189(10) 0.0229(11) 0.0201(10) -0.0014(8) 0.0078(8) -0.0032(8)
C44 0.0232(11) 0.0295(12) 0.0224(11) -0.0044(9) 0.0107(9) -0.0029(9)
C45 0.0193(10) 0.0302(12) 0.0269(11) 0.0027(9) 0.0115(9) -0.0013(9)
C46 0.0159(10) 0.0212(11) 0.0276(11) 0.0021(9) 0.0064(8) -0.0024(8)
C47 0.0175(10) 0.0168(10) 0.0226(10) 0.0008(8) 0.0061(8) -0.0007(8)
C48 0.0146(9) 0.0169(10) 0.0166(10) 0.0062(8) 0.0043(7) 0.0055(8)
C49 0.0107(9) 0.0372(13) 0.0154(10) 0.0035(9) 0.0048(7) 0.0088(9)
C50 0.0190(11) 0.0526(16) 0.0257(12) 0.0173(11) 0.0133(9) 0.0146(10)
C51 0.0184(12) 0.096(3) 0.0222(12) 0.0246(15) 0.0101(10) 0.0233(14)
C52 0.0131(11) 0.122(3) 0.0135(11) -0.0004(15) 0.0039(9) 0.0114(14)
C53 0.0153(11) 0.080(2) 0.0236(12) -0.0181(13) 0.0037(9) 0.0041(12)
C54 0.0133(10) 0.0458(14) 0.0172(10) -0.0038(10) 0.0023(8) 0.0058(9)
C55 0.0132(9) 0.0197(10) 0.0116(9) 0.0037(8) 0.0014(7) 0.0036(8)
C56 0.0179(10) 0.0190(10) 0.0182(10) 0.0002(8) 0.0034(8) 0.0021(8)
C57 0.0173(10) 0.0241(11) 0.0219(11) 0.0025(9) 0.0037(8) -0.0031(8)
C58 0.0126(10) 0.0352(13) 0.0208(11) 0.0002(9) 0.0053(8) 0.0013(9)
C59 0.0176(10) 0.0272(11) 0.0196(10) -0.0033(9) 0.0038(8) 0.0051(8)
C60 0.0143(9) 0.0176(10) 0.0162(10) 0.0011(8) -0.0006(7) 0.0026(8)
Cl5 0.0434(4) 0.0584(5) 0.0472(4) 0.0186(3) 0.0033(3) -0.0090(3)
Cl6 0.260(2) 0.1752(15) 0.0868(8) -0.0619(9) 0.1175(11) -0.1300(15)
C61 0.0336(14) 0.0376(15) 0.0436(15) -0.0021(12) 0.0081(11) -0.0057(11)

loop_
_atom_type_symbol
_atom_type_description
_atom_type_scat_dispersion_real
_atom_type_scat_dispersion_imag
_atom_type_scat_source
C C 0.0033 0.0016 'International Tables Vol C Tables 4.2.6.8 and 6.1.1.4'
H H 0.0000 0.0000 'International Tables Vol C Tables 4.2.6.8 and 6.1.1.4'
Cl Cl 0.1484 0.1585 'International Tables Vol C Tables 4.2.6.8 and 6.1.1.4'
N N 0.0061 0.0033 'International Tables Vol C Tables 4.2.6.8 and 6.1.1.4'
Ni Ni 0.3393 1.1124 'International Tables Vol C Tables 4.2.6.8 and 6.1.1.4'
P P 0.1023 0.0942 'International Tables Vol C Tables 4.2.6.8 and 6.1.1.4'

loop_
_geom_angle_atom_site_label_1
_geom_angle_atom_site_label_2
_geom_angle_atom_site_label_3
_geom_angle
Cl2 Ni1 Cl1 91.24(2)
P1 Ni1 Cl1 92.58(2)
P1 Ni1 Cl2 176.00(2)
P2 Ni1 Cl1 171.51(2)
P2 Ni1 Cl2 92.21(2)
P2 Ni1 P1 83.84(2)
C1 P1 Ni1 114.62(6)
C1 P1 C6 102.72(9)
C5 P1 Ni1 109.23(7)
C5 P1 C1 103.35(9)
C5 P1 C6 107.32(9)
C6 P1 Ni1 118.34(6)
C2 P2 Ni1 115.92(7)
C2 P2 C3 104.33(9)
C3 P2 Ni1 107.89(6)
C12 P2 Ni1 119.00(7)
C12 P2 C2 102.34(9)
C12 P2 C3 106.06(9)
C1 N1 C18 109.22(15)
C2 N1 C1 109.68(14)
C2 N1 C18 112.01(14)
P1 C1 H1A 109.2
P1 C1 H1B 109.2
N1 C1 P1 112.08(13)
N1 C1 H1A 109.2
N1 C1 H1B 109.2
H1A C1 H1B 107.9
P2 C2 H2A 109.5
P2 C2 H2B 109.5
N1 C2 P2 110.93(13)
N1 C2 H2A 109.5
N1 C2 H2B 109.5
H2A C2 H2B 108.0
P2 C3 H3A 108.8
P2 C3 H3B 108.8
H3A C3 H3B 107.7
C4 C3 P2 113.91(13)
C4 C3 H3A 108.8
C4 C3 H3B 108.8
C3 C4 H4A 108.5
C3 C4 H4B 108.5
C3 C4 C5 114.96(16)
H4A C4 H4B 107.5
C5 C4 H4A 108.5
C5 C4 H4B 108.5
P1 C5 H5A 109.0
P1 C5 H5B 109.0
C4 C5 P1 112.73(13)
C4 C5 H5A 109.0
C4 C5 H5B 109.0
H5A C5 H5B 107.8
P1 C6 H6 107.1
C7 C6 P1 110.05(12)
C7 C6 H6 107.1
C11 C6 P1 114.21(13)
C11 C6 H6 107.1
C11 C6 C7 111.04(16)
C6 C7 H7A 109.6
C6 C7 H7B 109.6
H7A C7 H7B 108.1
C8 C7 C6 110.36(16)
C8 C7 H7A 109.6
C8 C7 H7B 109.6
C7 C8 H8A 109.6
C7 C8 H8B 109.6
H8A C8 H8B 108.1
C9 C8 C7 110.43(16)
C9 C8 H8A 109.6
C9 C8 H8B 109.6
C8 C9 H9A 109.5
C8 C9 H9B 109.5
C8 C9 C10 110.77(17)
H9A C9 H9B 108.1
C10 C9 H9A 109.5
C10 C9 H9B 109.5
C9 C10 H10A 109.3
C9 C10 H10B 109.3
C9 C10 C11 111.82(17)
H10A C10 H10B 107.9
C11 C10 H10A 109.3
C11 C10 H10B 109.3
C6 C11 C10 109.99(16)
C6 C11 H11A 109.7
C6 C11 H11B 109.7
C10 C11 H11A 109.7
C10 C11 H11B 109.7
H11A C11 H11B 108.2
P2 C12 H12 106.9
C13 C12 P2 111.64(13)
C13 C12 H12 106.9
C17 C12 P2 113.66(14)
C17 C12 H12 106.9
C17 C12 C13 110.50(17)
C12 C13 H13A 109.7
C12 C13 H13B 109.7
H13A C13 H13B 108.2
C14 C13 C12 109.91(17)
C14 C13 H13A 109.7
C14 C13 H13B 109.7
C13 C14 H14A 109.5
C13 C14 H14B 109.5
H14A C14 H14B 108.0
C15 C14 C13 110.89(18)
C15 C14 H14A 109.5
C15 C14 H14B 109.5
C14 C15 H15A 109.4
C14 C15 H15B 109.4
C14 C15 C16 110.97(19)
H15A C15 H15B 108.0
C16 C15 H15A 109.4
C16 C15 H15B 109.4
C15 C16 H16A 109.2
C15 C16 H16B 109.2
C15 C16 C17 112.1(2)
H16A C16 H16B 107.9
C17 C16 H16A 109.2
C17 C16 H16B 109.2
C12 C17 H17A 109.6
C12 C17 H17B 109.6
C16 C17 C12 110.24(18)
C16 C17 H17A 109.6
C16 C17 H17B 109.6
H17A C17 H17B 108.1
N1 C18 H18 108.5
N1 C18 C19 109.23(15)
N1 C18 C25 111.36(16)
C19 C18 H18 108.5
C19 C18 C25 110.68(16)
C25 C18 H18 108.5
C20 C19 C18 122.0(2)
C24 C19 C18 119.3(2)
C24 C19 C20 118.7(2)
C19 C20 H20 119.8
C21 C20 C19 120.3(2)
C21 C20 H20 119.8
C20 C21 H21 119.7
C22 C21 C20 120.5(3)
C22 C21 H21 119.7
C21 C22 H22 120.1
C23 C22 C21 119.7(2)
C23 C22 H22 120.1
C22 C23 H23 119.7
C22 C23 C24 120.7(2)
C24 C23 H23 119.7
C19 C24 C23 120.0(3)
C19 C24 H24 120.0
C23 C24 H24 120.0
C26 C25 C18 122.42(19)
C30 C25 C18 119.2(2)
C30 C25 C26 118.3(2)
C25 C26 H26 119.6
C27 C26 C25 120.9(2)
C27 C26 H26 119.6
C26 C27 H27 119.9
C28 C27 C26 120.3(3)
C28 C27 H27 119.9
C27 C28 H28 120.3
C29 C28 C27 119.3(2)
C29 C28 H28 120.3
C28 C29 H29 119.7
C28 C29 C30 120.6(2)
C30 C29 H29 119.7
C25 C30 C29 120.6(3)
C25 C30 H30 119.7
C29 C30 H30 119.7
Cl3 Ni2 Cl4 91.36(2)
P3 Ni2 Cl3 92.01(2)
P3 Ni2 Cl4 176.09(2)
P3 Ni2 P4 83.65(2)
P4 Ni2 Cl3 169.17(2)
P4 Ni2 Cl4 93.36(2)
C31 P3 Ni2 112.96(6)
C31 P3 C36 102.18(9)
C33 P3 Ni2 110.33(6)
C33 P3 C31 103.72(9)
C33 P3 C36 106.92(9)
C36 P3 Ni2 119.35(6)
C32 P4 Ni2 116.58(6)
C35 P4 Ni2 107.80(6)
C35 P4 C32 104.10(9)
C35 P4 C42 105.71(9)
C42 P4 Ni2 118.39(6)
C42 P4 C32 102.92(9)
C31 N2 C32 109.37(14)
C31 N2 C48 109.63(14)
C32 N2 C48 111.82(14)
P3 C31 H31A 109.3
P3 C31 H31B 109.3
N2 C31 P3 111.72(13)
N2 C31 H31A 109.3
N2 C31 H31B 109.3
H31A C31 H31B 107.9
P4 C32 H32A 109.4
P4 C32 H32B 109.4
N2 C32 P4 111.24(12)
N2 C32 H32A 109.4
N2 C32 H32B 109.4
H32A C32 H32B 108.0
P3 C33 H33A 109.1
P3 C33 H33B 109.1
H33A C33 H33B 107.8
C34 C33 P3 112.47(13)
C34 C33 H33A 109.1
C34 C33 H33B 109.1
C33 C34 H34A 108.5
C33 C34 H34B 108.5
C33 C34 C35 115.02(16)
H34A C34 H34B 107.5
C35 C34 H34A 108.5
C35 C34 H34B 108.5
P4 C35 H35A 108.7
P4 C35 H35B 108.7
C34 C35 P4 114.12(13)
C34 C35 H35A 108.7
C34 C35 H35B 108.7
H35A C35 H35B 107.6
P3 C36 H36 107.2
C37 C36 P3 109.83(13)
C37 C36 H36 107.2
C37 C36 C41 111.56(17)
C41 C36 P3 113.55(13)
C41 C36 H36 107.2
C36 C37 H37A 109.5
C36 C37 H37B 109.5
H37A C37 H37B 108.1
C38 C37 C36 110.81(17)
C38 C37 H37A 109.5
C38 C37 H37B 109.5
C37 C38 H38A 109.4
C37 C38 H38B 109.4
H38A C38 H38B 108.0
C39 C38 C37 111.04(18)
C39 C38 H38A 109.4
C39 C38 H38B 109.4
C38 C39 H39A 109.5
C38 C39 H39B 109.5
H39A C39 H39B 108.1
C40 C39 C38 110.8(2)
C40 C39 H39A 109.5
C40 C39 H39B 109.5
C39 C40 H40A 109.3
C39 C40 H40B 109.3
C39 C40 C41 111.60(19)
H40A C40 H40B 108.0
C41 C40 H40A 109.3
C41 C40 H40B 109.3
C36 C41 H41A 109.7
C36 C41 H41B 109.7
C40 C41 C36 109.72(17)
C40 C41 H41A 109.7
C40 C41 H41B 109.7
H41A C41 H41B 108.2
P4 C42 H42 106.6
C43 C42 P4 114.38(13)
C43 C42 H42 106.6
C43 C42 C47 110.34(16)
C47 C42 P4 111.69(13)
C47 C42 H42 106.6
C42 C43 H43A 109.6
C42 C43 H43B 109.6
H43A C43 H43B 108.1
C44 C43 C42 110.24(17)
C44 C43 H43A 109.6
C44 C43 H43B 109.6
C43 C44 H44A 109.1
C43 C44 H44B 109.1
H44A C44 H44B 107.8
C45 C44 C43 112.60(18)
C45 C44 H44A 109.1
C45 C44 H44B 109.1
C44 C45 H45A 109.4
C44 C45 H45B 109.4
H45A C45 H45B 108.0
C46 C45 C44 111.12(18)
C46 C45 H45A 109.4
C46 C45 H45B 109.4
C45 C46 H46A 109.5
C45 C46 H46B 109.5
C45 C46 C47 110.57(17)
H46A C46 H46B 108.1
C47 C46 H46A 109.5
C47 C46 H46B 109.5
C42 C47 H47A 109.7
C42 C47 H47B 109.7
C46 C47 C42 109.73(16)
C46 C47 H47A 109.7
C46 C47 H47B 109.7
H47A C47 H47B 108.2
N2 C48 H48 108.3
N2 C48 C49 111.57(15)
N2 C48 C55 109.25(15)
C49 C48 H48 108.3
C49 C48 C55 111.02(16)
C55 C48 H48 108.3
C50 C49 C48 118.5(2)
C54 C49 C48 122.49(19)
C54 C49 C50 118.9(2)
C49 C50 H50 119.9
C51 C50 C49 120.2(3)
C51 C50 H50 119.9
C50 C51 H51 119.9
C52 C51 C50 120.3(3)
C52 C51 H51 119.9
C51 C52 H52 119.8
C51 C52 C53 120.4(2)
C53 C52 H52 119.8
C52 C53 H53 120.1
C52 C53 C54 119.8(3)
C54 C53 H53 120.1
C49 C54 C53 120.4(2)
C49 C54 H54 119.8
C53 C54 H54 119.8
C56 C55 C48 121.77(17)
C60 C55 C48 120.00(18)
C60 C55 C56 118.21(18)
C55 C56 H56 119.6
C57 C56 C55 120.71(19)
C57 C56 H56 119.6
C56 C57 H57 119.7
C58 C57 C56 120.6(2)
C58 C57 H57 119.7
C57 C58 H58 120.3
C57 C58 C59 119.39(19)
C59 C58 H58 120.3
C58 C59 H59 119.9
C58 C59 C60 120.21(19)
C60 C59 H59 119.9
C55 C60 C59 120.92(19)
C55 C60 H60 119.5
C59 C60 H60 119.5
Cl5 C61 H61A 109.4
Cl5 C61 H61B 109.4
Cl6 C61 Cl5 111.23(16)
Cl6 C61 H61A 109.4
Cl6 C61 H61B 109.4
H61A C61 H61B 108.0

loop_
_geom_bond_atom_site_label_1
_geom_bond_atom_site_label_2
_geom_bond_distance
Ni1 Cl1 2.2138(5)
Ni1 Cl2 2.2056(6)
Ni1 P1 2.1738(5)
Ni1 P2 2.1676(6)
P1 C1 1.8393(19)
P1 C5 1.8337(19)
P1 C6 1.8393(19)
P2 C2 1.8413(19)
P2 C3 1.8417(19)
P2 C12 1.8402(19)
N1 C1 1.464(2)
N1 C2 1.462(2)
N1 C18 1.496(2)
C1 H1A 0.9900
C1 H1B 0.9900
C2 H2A 0.9900
C2 H2B 0.9900
C3 H3A 0.9900
C3 H3B 0.9900
C3 C4 1.530(3)
C4 H4A 0.9900
C4 H4B 0.9900
C4 C5 1.535(3)
C5 H5A 0.9900
C5 H5B 0.9900
C6 H6 1.0000
C6 C7 1.537(3)
C6 C11 1.536(3)
C7 H7A 0.9900
C7 H7B 0.9900
C7 C8 1.530(3)
C8 H8A 0.9900
C8 H8B 0.9900
C8 C9 1.524(3)
C9 H9A 0.9900
C9 H9B 0.9900
C9 C10 1.530(3)
C10 H10A 0.9900
C10 H10B 0.9900
C10 C11 1.537(3)
C11 H11A 0.9900
C11 H11B 0.9900
C12 H12 1.0000
C12 C13 1.537(3)
C12 C17 1.534(3)
C13 H13A 0.9900
C13 H13B 0.9900
C13 C14 1.529(3)
C14 H14A 0.9900
C14 H14B 0.9900
C14 C15 1.521(3)
C15 H15A 0.9900
C15 H15B 0.9900
C15 C16 1.523(4)
C16 H16A 0.9900
C16 H16B 0.9900
C16 C17 1.533(3)
C17 H17A 0.9900
C17 H17B 0.9900
C18 H18 1.0000
C18 C19 1.520(3)
C18 C25 1.526(3)
C19 C20 1.396(3)
C19 C24 1.390(3)
C20 H20 0.9500
C20 C21 1.388(3)
C21 H21 0.9500
C21 C22 1.378(4)
C22 H22 0.9500
C22 C23 1.368(4)
C23 H23 0.9500
C23 C24 1.400(3)
C24 H24 0.9500
C25 C26 1.391(3)
C25 C30 1.389(3)
C26 H26 0.9500
C26 C27 1.390(3)
C27 H27 0.9500
C27 C28 1.381(4)
C28 H28 0.9500
C28 C29 1.379(4)
C29 H29 0.9500
C29 C30 1.393(3)
C30 H30 0.9500
Ni2 Cl3 2.2121(5)
Ni2 Cl4 2.2141(6)
Ni2 P3 2.1684(6)
Ni2 P4 2.1790(6)
P3 C31 1.8369(19)
P3 C33 1.8347(19)
P3 C36 1.8442(19)
P4 C32 1.8451(18)
P4 C35 1.841(2)
P4 C42 1.8418(19)
N2 C31 1.462(2)
N2 C32 1.465(2)
N2 C48 1.499(2)
C31 H31A 0.9900
C31 H31B 0.9900
C32 H32A 0.9900
C32 H32B 0.9900
C33 H33A 0.9900
C33 H33B 0.9900
C33 C34 1.529(3)
C34 H34A 0.9900
C34 H34B 0.9900
C34 C35 1.531(3)
C35 H35A 0.9900
C35 H35B 0.9900
C36 H36 1.0000
C36 C37 1.534(3)
C36 C41 1.537(3)
C37 H37A 0.9900
C37 H37B 0.9900
C37 C38 1.528(3)
C38 H38A 0.9900
C38 H38B 0.9900
C38 C39 1.525(3)
C39 H39A 0.9900
C39 H39B 0.9900
C39 C40 1.522(4)
C40 H40A 0.9900
C40 H40B 0.9900
C40 C41 1.531(3)
C41 H41A 0.9900
C41 H41B 0.9900
C42 H42 1.0000
C42 C43 1.533(3)
C42 C47 1.542(3)
C43 H43A 0.9900
C43 H43B 0.9900
C43 C44 1.533(3)
C44 H44A 0.9900
C44 H44B 0.9900
C44 C45 1.521(3)
C45 H45A 0.9900
C45 H45B 0.9900
C45 C46 1.518(3)
C46 H46A 0.9900
C46 H46B 0.9900
C46 C47 1.530(3)
C47 H47A 0.9900
C47 H47B 0.9900
C48 H48 1.0000
C48 C49 1.515(3)
C48 C55 1.522(3)
C49 C50 1.393(3)
C49 C54 1.393(3)
C50 H50 0.9500
C50 C51 1.392(4)
C51 H51 0.9500
C51 C52 1.371(5)
C52 H52 0.9500
C52 C53 1.383(4)
C53 H53 0.9500
C53 C54 1.393(3)
C54 H54 0.9500
C55 C56 1.398(3)
C55 C60 1.395(3)
C56 H56 0.9500
C56 C57 1.390(3)
C57 H57 0.9500
C57 C58 1.385(3)
C58 H58 0.9500
C58 C59 1.387(3)
C59 H59 0.9500
C59 C60 1.394(3)
C60 H60 0.9500
Cl5 C61 1.760(3)
Cl6 C61 1.698(3)
C61 H61A 0.9900
C61 H61B 0.9900

loop_
_geom_torsion_atom_site_label_1
_geom_torsion_atom_site_label_2
_geom_torsion_atom_site_label_3
_geom_torsion_atom_site_label_4
_geom_torsion
Ni1 P1 C1 N1 69.63(14)
Ni1 P1 C5 C4 -13.57(15)
Ni1 P1 C6 C7 62.86(14)
Ni1 P1 C6 C11 -171.47(11)
Ni1 P2 C2 N1 -69.17(14)
Ni1 P2 C3 C4 15.96(15)
Ni1 P2 C12 C13 -69.24(15)
Ni1 P2 C12 C17 164.94(13)
P1 C6 C7 C8 -174.75(13)
P1 C6 C11 C10 179.03(14)
P2 C3 C4 C5 59.3(2)
P2 C12 C13 C14 173.96(15)
P2 C12 C17 C16 -177.00(16)
N1 C18 C19 C20 -48.3(2)
N1 C18 C19 C24 132.11(19)
N1 C18 C25 C26 54.9(2)
N1 C18 C25 C30 -126.5(2)
C1 P1 C5 C4 108.86(14)
C1 P1 C6 C7 -64.52(14)
C1 P1 C6 C11 61.16(15)
C1 N1 C2 P2 71.83(17)
C1 N1 C18 C19 -62.9(2)
C1 N1 C18 C25 174.58(16)
C2 P2 C3 C4 -107.86(15)
C2 P2 C12 C13 60.02(16)
C2 P2 C12 C17 -65.80(17)
C2 N1 C1 P1 -73.09(17)
C2 N1 C18 C19 175.42(16)
C2 N1 C18 C25 52.9(2)
C3 P2 C2 N1 49.30(15)
C3 P2 C12 C13 169.09(14)
C3 P2 C12 C17 43.27(17)
C3 C4 C5 P1 -60.4(2)
C5 P1 C1 N1 -49.13(15)
C5 P1 C6 C7 -173.07(13)
C5 P1 C6 C11 -47.40(16)
C6 P1 C1 N1 -160.67(13)
C6 P1 C5 C4 -143.02(14)
C6 C7 C8 C9 -58.1(2)
C7 C6 C11 C10 -55.8(2)
C7 C8 C9 C10 57.3(2)
C8 C9 C10 C11 -56.3(2)
C9 C10 C11 C6 55.2(2)
C11 C6 C7 C8 57.8(2)
C12 P2 C2 N1 159.68(13)
C12 P2 C3 C4 144.50(14)
C12 C13 C14 C15 58.3(2)
C13 C12 C17 C16 56.6(2)
C13 C14 C15 C16 -56.4(3)
C14 C15 C16 C17 55.0(3)
C15 C16 C17 C12 -55.0(3)
C17 C12 C13 C14 -58.5(2)
C18 N1 C1 P1 163.81(12)
C18 N1 C2 P2 -166.73(13)
C18 C19 C20 C21 -178.54(18)
C18 C19 C24 C23 177.21(18)
C18 C25 C26 C27 178.14(19)
C18 C25 C30 C29 -177.7(2)
C19 C18 C25 C26 -66.8(3)
C19 C18 C25 C30 111.8(2)
C19 C20 C21 C22 0.9(3)
C20 C19 C24 C23 -2.4(3)
C20 C21 C22 C23 -1.5(3)
C21 C22 C23 C24 0.1(3)
C22 C23 C24 C19 1.9(3)
C24 C19 C20 C21 1.1(3)
C25 C18 C19 C20 74.7(2)
C25 C18 C19 C24 -104.9(2)
C25 C26 C27 C28 -0.3(3)
C26 C25 C30 C29 1.0(3)
C26 C27 C28 C29 0.7(4)
C27 C28 C29 C30 -0.2(4)
C28 C29 C30 C25 -0.7(4)
C30 C25 C26 C27 -0.5(3)
Ni2 P3 C31 N2 -74.03(13)
Ni2 P3 C33 C34 11.15(15)
Ni2 P3 C36 C37 -62.82(15)
Ni2 P3 C36 C41 171.50(12)
Ni2 P4 C32 N2 66.09(14)
Ni2 P4 C35 C34 -18.07(15)
Ni2 P4 C42 C43 -163.26(12)
Ni2 P4 C42 C47 70.51(15)
P3 C33 C34 C35 61.71(19)
P3 C36 C37 C38 177.43(14)
P3 C36 C41 C40 -179.53(15)
P4 C42 C43 C44 176.85(14)
P4 C42 C47 C46 -172.38(13)
N2 C48 C49 C50 139.15(18)
N2 C48 C49 C54 -44.2(3)
N2 C48 C55 C56 63.0(2)
N2 C48 C55 C60 -115.32(19)
C31 P3 C33 C34 -110.09(14)
C31 P3 C36 C37 62.58(15)
C31 P3 C36 C41 -63.11(16)
C31 N2 C32 P4 -69.85(17)
C31 N2 C48 C49 -177.72(16)
C31 N2 C48 C55 59.2(2)
C32 P4 C35 C34 106.35(15)
C32 P4 C42 C43 66.51(16)
C32 P4 C42 C47 -59.72(15)
C32 N2 C31 P3 75.34(16)
C32 N2 C48 C49 -56.2(2)
C32 N2 C48 C55 -179.37(15)
C33 P3 C31 N2 45.43(15)
C33 P3 C36 C37 171.19(13)
C33 P3 C36 C41 45.51(16)
C33 C34 C35 P4 -57.9(2)
C35 P4 C32 N2 -52.46(15)
C35 P4 C42 C43 -42.40(16)
C35 P4 C42 C47 -168.63(13)
C36 P3 C31 N2 156.47(13)
C36 P3 C33 C34 142.38(13)
C36 C37 C38 C39 55.7(2)
C37 C36 C41 C40 55.7(2)
C37 C38 C39 C40 -56.5(3)
C38 C39 C40 C41 57.4(3)
C39 C40 C41 C36 -56.6(3)
C41 C36 C37 C38 -55.8(2)
C42 P4 C32 N2 -162.58(13)
C42 P4 C35 C34 -145.59(14)
C42 C43 C44 C45 54.1(2)
C43 C42 C47 C46 59.2(2)
C43 C44 C45 C46 -54.4(2)
C44 C45 C46 C47 56.5(2)
C45 C46 C47 C42 -59.1(2)
C47 C42 C43 C44 -56.2(2)
C48 N2 C31 P3 -161.72(12)
C48 N2 C32 P4 168.53(13)
C48 C49 C50 C51 174.96(18)
C48 C49 C54 C53 -175.55(18)
C48 C55 C56 C57 -179.12(17)
C48 C55 C60 C59 178.92(17)
C49 C48 C55 C56 -60.5(2)
C49 C48 C55 C60 121.22(19)
C49 C50 C51 C52 1.3(3)
C50 C49 C54 C53 1.1(3)
C50 C51 C52 C53 0.0(4)
C51 C52 C53 C54 -0.7(3)
C52 C53 C54 C49 0.1(3)
C54 C49 C50 C51 -1.8(3)
C55 C48 C49 C50 -98.7(2)
C55 C48 C49 C54 77.9(2)
C55 C56 C57 C58 0.7(3)
C56 C55 C60 C59 0.5(3)
C56 C57 C58 C59 -0.4(3)
C57 C58 C59 C60 0.2(3)
C58 C59 C60 C55 -0.2(3)
C60 C55 C56 C57 -0.8(3)

loop_
_smtbx_masks_void_nr
_smtbx_masks_void_average_x
_smtbx_masks_void_average_y
_smtbx_masks_void_average_z
_smtbx_masks_void_volume
_smtbx_masks_void_count_electrons
1 0.163 0.050 0.043 14.5 0.0
2 0.163 0.450 0.543 14.5 0.0
3 0.500 0.000 0.000 408.6 88.3
4 0.500 0.500 0.500 408.6 88.3
5 0.837 -0.050 0.957 14.5 0.0
6 0.837 0.550 0.457 14.5 0.0
